data_4500736
loop_
_publ_author_name
'Qu, Ling-Ling'
'Zhu, You-Long'
'Li, Yi-Zhi'
'Du, Hong-Bin'
'You, Xiao-Zeng'

_publ_section_title
;
 Solvent-Induced Synthesis of Zinc(II) and Manganese(II) Coordination
 Polymers with a Semirigid Tetracarboxylic Acid
;
_journal_issue 6
_journal_name_full 'Crystal Growth &amp; Design'
_journal_page_first 2444
_journal_paper_doi 10.1021/cg200229h
_journal_volume 11
_journal_year 2011
_chemical_formula_moiety ' 2(C30 H22 O12 Zn2), 2(H O0.50), 2(H O0.50), 2(H O0.50), 2(H2 O)'
_chemical_formula_sum 'C60 H54 O29 Zn4'
_chemical_formula_weight 1500.51
_chemical_name_systematic
; 
 ? 
;
_space_group_IT_number 14
_symmetry_cell_setting monoclinic
_symmetry_space_group_name_Hall '-P 2ybc'
_symmetry_space_group_name_H-M 'P 1 21/c 1'
_atom_sites_solution_hydrogens geom
_atom_sites_solution_primary direct
_atom_sites_solution_secondary difmap
_audit_creation_method SHELXL-97
_cell_angle_alpha 90.00
_cell_angle_beta 93.0680(10)
_cell_angle_gamma 90.00
_cell_formula_units_Z 2
_cell_length_a 9.3243(9)
_cell_length_b 26.939(3)
_cell_length_c 14.4535(14)
_cell_measurement_reflns_used 3726
_cell_measurement_temperature 291(2)
_cell_measurement_theta_max 21.50
_cell_measurement_theta_min 2.31
_cell_volume 3625.3(6)
_computing_cell_refinement SMART
_computing_data_collection 'SMART (Bruker, 2000)'
_computing_data_reduction 'SAINT (Bruker, 2000)'
_computing_molecular_graphics SHELXTL
_computing_publication_material SHELXTL
_computing_structure_refinement SHELXTL
_computing_structure_solution 'SHELXTL (Bruker, 2000)'
_diffrn_ambient_temperature 291(2)
_diffrn_measured_fraction_theta_full 0.996
_diffrn_measured_fraction_theta_max 0.996
_diffrn_measurement_device_type 'Bruker Smart Aepex CCD'
_diffrn_measurement_method 'phi and omega scans'
_diffrn_radiation_monochromator graphite
_diffrn_radiation_source 'sealed tube'
_diffrn_radiation_type MoK\a
_diffrn_radiation_wavelength 0.71073
_diffrn_reflns_av_R_equivalents 0.0496
_diffrn_reflns_av_sigmaI/netI 0.0808
_diffrn_reflns_limit_h_max 8
_diffrn_reflns_limit_h_min -11
_diffrn_reflns_limit_k_max 33
_diffrn_reflns_limit_k_min -28
_diffrn_reflns_limit_l_max 17
_diffrn_reflns_limit_l_min -17
_diffrn_reflns_number 19776
_diffrn_reflns_theta_full 26.00
_diffrn_reflns_theta_max 26.00
_diffrn_reflns_theta_min 1.60
_exptl_absorpt_coefficient_mu 1.385
_exptl_absorpt_correction_T_max 0.7504
_exptl_absorpt_correction_T_min 0.6978
_exptl_absorpt_correction_type multi-scan
_exptl_absorpt_process_details 'SADABS; Bruker, 2000'
_exptl_crystal_density_diffrn 1.375
_exptl_crystal_density_method 'not measured'
_exptl_crystal_F_000 1532
_exptl_crystal_size_max 0.28
_exptl_crystal_size_mid 0.24
_exptl_crystal_size_min 0.22
_refine_diff_density_max 0.539
_refine_diff_density_min -0.316
_refine_diff_density_rms 0.066
_refine_ls_extinction_method none
_refine_ls_goodness_of_fit_ref 1.013
_refine_ls_hydrogen_treatment constr
_refine_ls_matrix_type full
_refine_ls_number_parameters 451
_refine_ls_number_reflns 7104
_refine_ls_number_restraints 0
_refine_ls_restrained_S_all 1.013
_refine_ls_R_factor_all 0.0762
_refine_ls_R_factor_gt 0.0451
_refine_ls_shift/su_max 0.000
_refine_ls_shift/su_mean 0.000
_refine_ls_structure_factor_coef Fsqd
_refine_ls_weighting_details 'calc w=1/[\s^2^(Fo^2^)+(0.04P)^2^+0.22P] where P=(Fo^2^+2Fc^2^)/3'
_refine_ls_weighting_scheme calc
_refine_ls_wR_factor_gt 0.0925
_refine_ls_wR_factor_ref 0.0987
_reflns_number_gt 4513
_reflns_number_total 7104
_reflns_threshold_expression >2sigma(I)
_cod_data_source_file cg200229h_si_002.cif
_cod_data_source_block 2
_cod_depositor_comments
;
The following automatic conversions were performed:

'_symmetry_cell_setting' value 'Monoclinic' changed to 'monoclinic'
according to /home/saulius/struct/CIF-dictionaries/cif_core.dic
dictionary named 'cif_core.dic' version 2.4.1 from 2010-06-29.

Automatic conversion script
Id: cif_fix_values 1715 2011-07-08 13:25:40Z adriana 
;
_cod_original_cell_volume 3625.4(6)
_cod_original_sg_symbol_H-M P2(1)/c
_cod_database_code 4500736

loop_
_symmetry_equiv_pos_as_xyz
'x, y, z'
'-x, y+1/2, -z+1/2'
'-x, -y, -z'
'x, -y-1/2, z-1/2'

loop_
_atom_site_label
_atom_site_type_symbol
_atom_site_fract_x
_atom_site_fract_y
_atom_site_fract_z
_atom_site_U_iso_or_equiv
_atom_site_adp_type
_atom_site_occupancy
_atom_site_symmetry_multiplicity
_atom_site_calc_flag
_atom_site_refinement_flags
O6W O 0.6179(5) 0.7743(2) 0.7853(4) 0.0537(14) Uani 0.50 1 d P
H6X H 0.6702 0.7978 0.8071 0.064 Uiso 0.50 1 d PR
H6Y H 0.5585 0.7856 0.7438 0.064 Uiso 0.50 1 d PR
C1 C 1.0556(4) 0.68450(12) 0.6451(2) 0.0369(7) Uani 1 1 d .
C2 C 0.9283(4) 0.66181(13) 0.6189(2) 0.0442(9) Uani 1 1 d .
H2 H 0.8959 0.6351 0.6528 0.053 Uiso 1 1 calc R
C3 C 0.8480(4) 0.67861(13) 0.5417(2) 0.0423(8) Uani 1 1 d .
C4 C 0.8937(4) 0.71928(12) 0.4906(2) 0.0402(8) Uani 1 1 d .
H4 H 0.8392 0.7308 0.4393 0.048 Uiso 1 1 calc R
C5 C 1.0230(4) 0.74198(12) 0.5188(2) 0.0378(8) Uani 1 1 d .
C6 C 1.1050(4) 0.72471(12) 0.5947(2) 0.0381(8) Uani 1 1 d .
H6 H 1.1922 0.7397 0.6120 0.046 Uiso 1 1 calc R
C7 C 1.1331(4) 0.66849(13) 0.7319(2) 0.0407(8) Uani 1 1 d .
C8 C 1.0764(4) 0.78636(12) 0.4674(2) 0.0393(8) Uani 1 1 d .
C9 C 0.6719(4) 0.61753(14) 0.5643(3) 0.0465(9) Uani 1 1 d .
H9A H 0.6633 0.6282 0.6279 0.056 Uiso 1 1 calc R
H9B H 0.7402 0.5904 0.5637 0.056 Uiso 1 1 calc R
C10 C 0.5265(4) 0.60093(13) 0.5224(2) 0.0430(8) Uani 1 1 d .
C11 C 0.3984(5) 0.61693(15) 0.5559(3) 0.0537(10) Uani 1 1 d .
H11 H 0.3969 0.6388 0.6056 0.064 Uiso 1 1 calc R
C12 C 0.2718(4) 0.59929(15) 0.5127(2) 0.0484(9) Uani 1 1 d .
H12 H 0.1861 0.6106 0.5350 0.058 Uiso 1 1 calc R
C13 C 0.2623(4) 0.56611(13) 0.4389(2) 0.0418(8) Uani 1 1 d .
C14 C 0.3889(5) 0.55005(15) 0.4027(3) 0.0578(11) Uani 1 1 d .
H14 H 0.3929 0.5324 0.3476 0.069 Uiso 1 1 calc R
C15 C 0.5074(5) 0.56319(16) 0.4574(3) 0.0658(12) Uani 1 1 d .
H15 H 0.5882 0.5437 0.4498 0.079 Uiso 1 1 calc R
C16 C 0.1254(4) 0.54543(13) 0.3941(3) 0.0430(8) Uani 1 1 d .
C17 C -0.0012(4) 0.56371(15) 0.4267(3) 0.0505(9) Uani 1 1 d .
H17 H -0.0047 0.5841 0.4784 0.061 Uiso 1 1 calc R
C18 C -0.1210(5) 0.54857(15) 0.3749(3) 0.0569(10) Uani 1 1 d .
H18 H -0.2040 0.5669 0.3828 0.068 Uiso 1 1 calc R
C19 C -0.1346(4) 0.50899(13) 0.3113(2) 0.0432(8) Uani 1 1 d .
C20 C -0.0037(4) 0.49197(15) 0.2829(3) 0.0493(9) Uani 1 1 d .
H20 H -0.0011 0.4687 0.2356 0.059 Uiso 1 1 calc R
C21 C 0.1238(4) 0.50962(13) 0.3251(2) 0.0435(8) Uani 1 1 d .
H21 H 0.2106 0.4970 0.3065 0.052 Uiso 1 1 calc R
C22 C -0.2719(4) 0.48898(13) 0.2695(2) 0.0422(8) Uani 1 1 d .
H22A H -0.2562 0.4573 0.2400 0.051 Uiso 1 1 calc R
H22B H -0.3413 0.4845 0.3165 0.051 Uiso 1 1 calc R
C23 C -0.4528(4) 0.51671(12) 0.1572(2) 0.0399(8) Uani 1 1 d .
C24 C -0.5003(4) 0.55366(13) 0.0947(2) 0.0379(8) Uani 1 1 d .
H24 H -0.4434 0.5813 0.0850 0.045 Uiso 1 1 calc R
C25 C -0.6328(4) 0.54869(12) 0.0474(2) 0.0392(8) Uani 1 1 d .
C26 C -0.7193(4) 0.50855(12) 0.0630(2) 0.0375(8) Uani 1 1 d .
H26 H -0.8091 0.5062 0.0320 0.045 Uiso 1 1 calc R
C27 C -0.6734(4) 0.47123(12) 0.1250(2) 0.0373(7) Uani 1 1 d .
C28 C -0.5400(4) 0.47774(13) 0.1736(2) 0.0410(8) Uani 1 1 d .
H28 H -0.5107 0.4546 0.2185 0.049 Uiso 1 1 calc R
C29 C -0.6866(4) 0.58810(13) -0.0178(2) 0.0396(8) Uani 1 1 d .
C30 C -0.7666(4) 0.42891(12) 0.1416(2) 0.0394(8) Uani 1 1 d .
O1 O 1.2286(3) 0.69671(9) 0.76713(16) 0.0424(6) Uani 1 1 d .
O2 O 1.0999(3) 0.62816(8) 0.76319(16) 0.0411(6) Uani 1 1 d .
O3 O 0.7181(3) 0.65724(9) 0.51001(16) 0.0455(6) Uani 1 1 d .
O4 O -0.3230(3) 0.52597(9) 0.20094(16) 0.0419(5) Uani 1 1 d .
O5 O -0.7331(3) 0.39478(9) 0.19870(16) 0.0424(6) Uani 1 1 d .
O6 O -0.8885(3) 0.42869(8) 0.09659(16) 0.0401(5) Uani 1 1 d .
O7 O -0.8158(2) 0.58584(9) -0.04050(16) 0.0429(6) Uani 1 1 d .
O8 O 1.2068(3) 0.79468(9) 0.47055(16) 0.0413(6) Uani 1 1 d .
O9 O 0.9783(3) 0.81395(9) 0.42796(16) 0.0452(6) Uani 1 1 d .
O10 O -0.6002(3) 0.62005(9) -0.04558(16) 0.0427(6) Uani 1 1 d .
O1W O 1.4906(3) 0.65580(9) 0.77956(16) 0.0466(6) Uani 1 1 d .
H1X H 1.4891 0.6246 0.7707 0.056 Uiso 1 1 d R
H1Y H 1.5761 0.6665 0.7878 0.056 Uiso 1 1 d R
O2W O 1.4816(3) 0.73540(9) 0.91648(17) 0.0503(6) Uani 1 1 d .
H2X H 1.5260 0.7432 0.8687 0.060 Uiso 1 1 d R
H2Y H 1.5446 0.7344 0.9612 0.060 Uiso 1 1 d R
O4W O 0.8621(7) 0.6906(2) 0.2245(4) 0.0487(15) Uani 0.40 1 d P
H4X H 0.8031 0.7144 0.2148 0.058 Uiso 0.40 1 d PR
H4Y H 0.9347 0.6950 0.1923 0.058 Uiso 0.40 1 d PR
O5W O 0.9414(10) 0.6144(3) 0.1398(5) 0.050(2) Uani 0.30 1 d P
H5X H 0.9132 0.6163 0.0830 0.060 Uiso 0.30 1 d PR
H5Y H 0.9061 0.5886 0.1636 0.060 Uiso 0.30 1 d PR
O3W O 0.2868(9) 0.8266(3) 0.7562(5) 0.046(2) Uani 0.30 1 d P
H3X H 0.3010 0.8536 0.7278 0.069 Uiso 0.30 1 d PR
H3Y H 0.2206 0.8307 0.7937 0.069 Uiso 0.30 1 d PR
O8W O 0.7246(6) 0.71012(18) 0.7578(3) 0.0487(12) Uani 0.50 1 d P
H8X H 0.8021 0.7041 0.7315 0.058 Uiso 0.50 1 d PR
H8Y H 0.7400 0.7321 0.7993 0.058 Uiso 0.50 1 d PR
O7W O 0.6808(6) 0.80058(18) 0.5726(4) 0.0517(13) Uani 0.50 1 d P
H7X H 0.6650 0.7939 0.6286 0.062 Uiso 0.50 1 d PR
H7Y H 0.7643 0.8130 0.5698 0.062 Uiso 0.50 1 d PR
Zn1 Zn 1.35235(4) 0.679037(15) 0.87819(3) 0.04068(12) Uani 1 1 d .
Zn2 Zn 1.03233(5) 0.620401(14) 0.88807(3) 0.03928(11) Uani 1 1 d .

loop_
_atom_site_aniso_label
_atom_site_aniso_U_11
_atom_site_aniso_U_22
_atom_site_aniso_U_33
_atom_site_aniso_U_23
_atom_site_aniso_U_13
_atom_site_aniso_U_12
O6W 0.041(3) 0.066(4) 0.055(3) 0.016(3) 0.007(2) 0.014(3)
C1 0.0345(18) 0.0336(16) 0.0438(18) 0.0089(14) 0.0123(15) 0.0055(14)
C2 0.057(2) 0.0353(18) 0.0396(19) -0.0029(14) -0.0020(17) -0.0098(16)
C3 0.050(2) 0.0396(19) 0.0378(18) 0.0034(14) 0.0086(16) -0.0070(17)
C4 0.0276(17) 0.0424(19) 0.051(2) 0.0037(15) 0.0082(15) 0.0016(14)
C5 0.043(2) 0.0323(17) 0.0371(17) -0.0037(13) -0.0053(15) -0.0088(14)
C6 0.0382(19) 0.0457(19) 0.0313(16) 0.0094(14) 0.0088(14) -0.0086(15)
C7 0.043(2) 0.042(2) 0.0385(18) 0.0094(15) 0.0104(16) 0.0112(16)
C8 0.043(2) 0.0363(18) 0.0391(18) 0.0089(14) 0.0020(15) 0.0001(15)
C9 0.044(2) 0.048(2) 0.048(2) 0.0115(17) 0.0038(17) -0.0005(17)
C10 0.044(2) 0.0400(19) 0.045(2) 0.0090(15) -0.0024(17) -0.0082(16)
C11 0.053(2) 0.054(2) 0.055(2) -0.0074(18) 0.0061(19) -0.0184(19)
C12 0.042(2) 0.060(2) 0.044(2) -0.0013(17) 0.0104(17) 0.0083(18)
C13 0.044(2) 0.046(2) 0.0351(17) 0.0073(15) -0.0045(16) -0.0011(16)
C14 0.052(2) 0.064(3) 0.059(2) -0.024(2) 0.012(2) -0.012(2)
C15 0.053(3) 0.060(3) 0.083(3) -0.017(2) -0.015(2) 0.019(2)
C16 0.0426(19) 0.0351(17) 0.052(2) 0.0043(15) 0.0096(16) -0.0034(16)
C17 0.048(2) 0.059(2) 0.045(2) -0.0103(18) 0.0110(18) -0.0031(19)
C18 0.049(2) 0.057(2) 0.063(3) -0.005(2) -0.008(2) 0.0154(19)
C19 0.042(2) 0.0430(19) 0.0444(19) 0.0055(15) 0.0010(16) -0.0016(16)
C20 0.042(2) 0.057(2) 0.050(2) -0.0067(18) 0.0130(18) -0.0158(18)
C21 0.042(2) 0.0423(19) 0.046(2) -0.0002(15) 0.0039(17) 0.0024(16)
C22 0.044(2) 0.043(2) 0.0393(18) 0.0108(15) 0.0051(16) 0.0091(16)
C23 0.047(2) 0.0368(18) 0.0355(17) -0.0009(14) -0.0040(15) 0.0017(16)
C24 0.0323(18) 0.0428(19) 0.0392(18) 0.0097(15) 0.0071(14) -0.0050(14)
C25 0.046(2) 0.0351(18) 0.0357(17) 0.0027(14) -0.0041(15) -0.0011(15)
C26 0.0429(19) 0.0330(17) 0.0355(17) -0.0008(13) -0.0085(15) -0.0060(14)
C27 0.043(2) 0.0390(17) 0.0305(16) 0.0046(14) 0.0062(14) -0.0055(15)
C28 0.039(2) 0.0409(18) 0.0424(18) 0.0121(15) -0.0048(16) 0.0045(15)
C29 0.0346(19) 0.0396(19) 0.0454(19) 0.0107(15) 0.0096(16) 0.0127(15)
C30 0.0349(18) 0.0375(18) 0.0466(19) 0.0098(15) 0.0095(15) 0.0049(15)
O1 0.0506(16) 0.0389(13) 0.0388(12) 0.0069(10) 0.0129(11) 0.0038(12)
O2 0.0426(14) 0.0374(13) 0.0442(13) 0.0132(10) 0.0092(11) 0.0060(10)
O3 0.0392(14) 0.0532(15) 0.0445(13) 0.0099(11) 0.0079(11) -0.0103(12)
O4 0.0338(13) 0.0450(13) 0.0469(13) 0.0097(11) 0.0019(11) 0.0049(11)
O5 0.0409(14) 0.0395(13) 0.0474(14) 0.0120(11) 0.0069(11) 0.0086(10)
O6 0.0362(13) 0.0397(13) 0.0445(13) 0.0065(10) 0.0039(11) 0.0051(10)
O7 0.0364(14) 0.0460(14) 0.0464(14) 0.0161(11) 0.0039(11) -0.0053(11)
O8 0.0377(14) 0.0428(13) 0.0444(13) 0.0093(11) 0.0107(11) 0.0057(11)
O9 0.0423(14) 0.0469(14) 0.0452(14) 0.0089(11) -0.0099(11) 0.0044(11)
O10 0.0394(14) 0.0454(14) 0.0444(13) 0.0094(11) 0.0120(11) 0.0014(11)
O1W 0.0448(15) 0.0501(15) 0.0466(14) 0.0113(11) 0.0189(12) -0.0053(12)
O2W 0.0459(15) 0.0543(16) 0.0517(15) 0.0040(12) 0.0120(12) 0.0037(12)
O4W 0.051(4) 0.051(4) 0.045(3) 0.004(3) 0.013(3) 0.010(3)
O5W 0.072(6) 0.046(5) 0.033(4) 0.006(3) 0.022(4) 0.000(4)
O3W 0.049(5) 0.041(5) 0.049(5) -0.023(4) 0.016(4) -0.008(4)
O8W 0.054(3) 0.049(3) 0.045(3) 0.010(2) 0.018(2) 0.006(2)
O7W 0.041(3) 0.052(3) 0.062(3) 0.011(3) -0.001(2) 0.009(2)
Zn1 0.0418(2) 0.0399(2) 0.0411(2) 0.00792(18) 0.00915(17) 0.00742(18)
Zn2 0.0387(2) 0.0380(2) 0.0417(2) 0.00805(17) 0.00695(17) 0.00585(17)

loop_
_atom_type_symbol
_atom_type_description
_atom_type_scat_dispersion_real
_atom_type_scat_dispersion_imag
_atom_type_scat_source
C C 0.0033 0.0016 'International Tables Vol C Tables 4.2.6.8 and 6.1.1.4'
H H 0.0000 0.0000 'International Tables Vol C Tables 4.2.6.8 and 6.1.1.4'
O O 0.0106 0.0060 'International Tables Vol C Tables 4.2.6.8 and 6.1.1.4'
Zn Zn 0.2839 1.4301 'International Tables Vol C Tables 4.2.6.8 and 6.1.1.4'

loop_
_geom_angle_atom_site_label_1
_geom_angle_atom_site_label_2
_geom_angle_atom_site_label_3
_geom_angle
_geom_angle_site_symmetry_1
_geom_angle_site_symmetry_3
H6X O6W H6Y 109.5 . .
C2 C1 C6 120.5(3) . .
C2 C1 C7 118.8(3) . .
C6 C1 C7 120.6(3) . .
C1 C2 C3 120.0(3) . .
C1 C2 H2 120.0 . .
C3 C2 H2 120.0 . .
C2 C3 O3 123.5(3) . .
C2 C3 C4 120.9(3) . .
O3 C3 C4 115.6(3) . .
C5 C4 C3 118.2(3) . .
C5 C4 H4 120.9 . .
C3 C4 H4 120.9 . .
C6 C5 C4 121.1(3) . .
C6 C5 C8 118.3(3) . .
C4 C5 C8 120.5(3) . .
C5 C6 C1 119.3(3) . .
C5 C6 H6 120.3 . .
C1 C6 H6 120.3 . .
O2 C7 O1 125.1(3) . .
O2 C7 C1 116.8(3) . .
O1 C7 C1 118.1(3) . .
O8 C8 O9 125.9(3) . .
O8 C8 C5 118.5(3) . .
O9 C8 C5 115.5(3) . .
O3 C9 C10 107.1(3) . .
O3 C9 H9A 110.3 . .
C10 C9 H9A 110.3 . .
O3 C9 H9B 110.3 . .
C10 C9 H9B 110.3 . .
H9A C9 H9B 108.5 . .
C11 C10 C15 112.5(4) . .
C11 C10 C9 122.5(3) . .
C15 C10 C9 124.3(4) . .
C10 C11 C12 117.8(4) . .
C10 C11 H11 121.1 . .
C12 C11 H11 121.1 . .
C11 C12 C13 125.6(4) . .
C11 C12 H12 117.2 . .
C13 C12 H12 117.2 . .
C14 C13 C12 118.0(4) . .
C14 C13 C16 116.2(3) . .
C12 C13 C16 125.8(4) . .
C15 C14 C13 112.2(4) . .
C15 C14 H14 123.9 . .
C13 C14 H14 123.9 . .
C14 C15 C10 130.5(4) . .
C14 C15 H15 114.8 . .
C10 C15 H15 114.8 . .
C17 C16 C21 121.0(4) . .
C17 C16 C13 116.1(3) . .
C21 C16 C13 122.9(3) . .
C18 C17 C16 113.1(4) . .
C18 C17 H17 123.5 . .
C16 C17 H17 123.5 . .
C17 C18 C19 128.5(4) . .
C17 C18 H18 115.7 . .
C19 C18 H18 115.7 . .
C20 C19 C18 113.1(4) . .
C20 C19 C22 120.8(3) . .
C18 C19 C22 125.8(4) . .
C19 C20 C21 120.2(4) . .
C19 C20 H20 119.9 . .
C21 C20 H20 119.9 . .
C16 C21 C20 122.0(4) . .
C16 C21 H21 119.0 . .
C20 C21 H21 119.0 . .
O4 C22 C19 105.6(3) . .
O4 C22 H22A 110.6 . .
C19 C22 H22A 110.6 . .
O4 C22 H22B 110.6 . .
C19 C22 H22B 110.6 . .
H22A C22 H22B 108.7 . .
C28 C23 O4 126.0(3) . .
C28 C23 C24 119.4(3) . .
O4 C23 C24 114.4(3) . .
C25 C24 C23 119.5(3) . .
C25 C24 H24 120.2 . .
C23 C24 H24 120.2 . .
C26 C25 C24 120.7(3) . .
C26 C25 C29 118.9(3) . .
C24 C25 C29 120.3(3) . .
C25 C26 C27 120.5(3) . .
C25 C26 H26 119.7 . .
C27 C26 H26 119.7 . .
C26 C27 C28 117.6(3) . .
C26 C27 C30 120.1(3) . .
C28 C27 C30 122.2(3) . .
C23 C28 C27 122.1(3) . .
C23 C28 H28 119.0 . .
C27 C28 H28 119.0 . .
O7 C29 O10 125.6(3) . .
O7 C29 C25 115.1(3) . .
O10 C29 C25 119.3(3) . .
O5 C30 O6 120.7(3) . .
O5 C30 C27 123.1(3) . .
O6 C30 C27 116.1(3) . .
C7 O1 Zn1 123.4(2) . .
C7 O2 Zn2 122.5(2) . .
C3 O3 C9 114.6(3) . .
C23 O4 C22 116.1(3) . .
C30 O6 Zn2 123.8(2) . 3_566
C29 O7 Zn2 142.3(2) . 1_354
C8 O8 Zn1 135.5(2) . 4_575
C8 O9 Zn2 118.0(2) . 4_575
C29 O10 Zn1 127.0(2) . 1_354
Zn1 O1W H1X 113.4 . .
Zn1 O1W H1Y 114.5 . .
H1X O1W H1Y 111.4 . .
Zn1 O2W H2X 106.1 . .
Zn1 O2W H2Y 124.6 . .
H2X O2W H2Y 106.2 . .
H4X O4W H4Y 109.5 . .
H5X O5W H5Y 109.5 . .
H3X O3W H3Y 109.5 . .
H8X O8W H8Y 109.5 . .
H7X O7W H7Y 109.5 . .
O10 Zn1 O1 138.53(10) 1_756 .
O10 Zn1 O2W 110.12(11) 1_756 .
O1 Zn1 O2W 110.96(10) . .
O10 Zn1 O1W 90.67(10) 1_756 .
O1 Zn1 O1W 82.66(10) . .
O2W Zn1 O1W 91.83(10) . .
O10 Zn1 O8 92.89(10) 1_756 4_576
O1 Zn1 O8 93.81(10) . 4_576
O2W Zn1 O8 88.17(10) . 4_576
O1W Zn1 O8 176.21(10) . 4_576
O6 Zn2 O9 113.81(10) 3_566 4_576
O6 Zn2 O7 95.91(10) 3_566 1_756
O9 Zn2 O7 118.25(10) 4_576 1_756
O6 Zn2 O2 116.44(10) 3_566 .
O9 Zn2 O2 106.22(10) 4_576 .
O7 Zn2 O2 106.26(10) 1_756 .

loop_
_geom_bond_atom_site_label_1
_geom_bond_atom_site_label_2
_geom_bond_distance
_geom_bond_site_symmetry_2
O6W H6X 0.8501 .
O6W H6Y 0.8499 .
C1 C2 1.370(5) .
C1 C6 1.397(4) .
C1 C7 1.479(5) .
C2 C3 1.385(5) .
C2 H2 0.9300 .
C3 O3 1.396(4) .
C3 C4 1.401(5) .
C4 C5 1.393(5) .
C4 H4 0.9300 .
C5 C6 1.384(5) .
C5 C8 1.506(4) .
C6 H6 0.9300 .
C7 O2 1.223(4) .
C7 O1 1.258(4) .
C8 O8 1.234(4) .
C8 O9 1.288(4) .
C9 O3 1.408(4) .
C9 C10 1.522(5) .
C9 H9A 0.9700 .
C9 H9B 0.9700 .
C10 C11 1.381(6) .
C10 C15 1.389(5) .
C11 C12 1.389(5) .
C11 H11 0.9300 .
C12 C13 1.391(5) .
C12 H12 0.9300 .
C13 C14 1.385(5) .
C13 C16 1.506(5) .
C14 C15 1.371(6) .
C14 H14 0.9300 .
C15 H15 0.9300 .
C16 C17 1.385(5) .
C16 C21 1.387(5) .
C17 C18 1.373(5) .
C17 H17 0.9300 .
C18 C19 1.408(5) .
C18 H18 0.9300 .
C19 C20 1.386(5) .
C19 C22 1.487(5) .
C20 C21 1.390(5) .
C20 H20 0.9300 .
C21 H21 0.9300 .
C22 O4 1.467(4) .
C22 H22A 0.9700 .
C22 H22B 0.9700 .
C23 C28 1.357(5) .
C23 O4 1.358(4) .
C23 C24 1.400(4) .
C24 C25 1.386(5) .
C24 H24 0.9300 .
C25 C26 1.375(5) .
C25 C29 1.489(4) .
C26 C27 1.399(4) .
C26 H26 0.9300 .
C27 C28 1.406(5) .
C27 C30 1.461(5) .
C28 H28 0.9300 .
C29 O7 1.233(4) .
C29 O10 1.259(4) .
C30 O5 1.263(4) .
C30 O6 1.280(4) .
O1 Zn1 1.984(2) .
O2 Zn2 1.954(2) .
O6 Zn2 1.905(2) 3_566
O7 Zn2 1.945(2) 1_354
O8 Zn1 2.078(2) 4_575
O9 Zn2 1.935(2) 4_575
O10 Zn1 1.970(2) 1_354
O1W Zn1 2.070(2) .
O1W H1X 0.8500 .
O1W H1Y 0.8500 .
O2W Zn1 1.998(3) .
O2W H2X 0.8500 .
O2W H2Y 0.8500 .
O4W H4X 0.8499 .
O4W H4Y 0.8500 .
O5W H5X 0.8500 .
O5W H5Y 0.8501 .
O3W H3X 0.8500 .
O3W H3Y 0.8500 .
O8W H8X 0.8500 .
O8W H8Y 0.8499 .
O7W H7X 0.8500 .
O7W H7Y 0.8500 .
Zn1 O10 1.970(2) 1_756
Zn1 O8 2.078(2) 4_576
Zn2 O6 1.905(2) 3_566
Zn2 O9 1.935(2) 4_576
Zn2 O7 1.945(2) 1_756

loop_
_geom_torsion_atom_site_label_1
_geom_torsion_atom_site_label_2
_geom_torsion_atom_site_label_3
_geom_torsion_atom_site_label_4
_geom_torsion
_geom_torsion_site_symmetry_4
C6 C1 C2 C3 0.3(5) .
C7 C1 C2 C3 175.0(3) .
C1 C2 C3 O3 179.4(3) .
C1 C2 C3 C4 -1.2(6) .
C2 C3 C4 C5 0.8(5) .
O3 C3 C4 C5 -179.7(3) .
C3 C4 C5 C6 0.5(5) .
C3 C4 C5 C8 -179.0(3) .
C4 C5 C6 C1 -1.4(5) .
C8 C5 C6 C1 178.2(3) .
C2 C1 C6 C5 1.0(5) .
C7 C1 C6 C5 -173.7(3) .
C2 C1 C7 O2 18.1(5) .
C6 C1 C7 O2 -167.1(3) .
C2 C1 C7 O1 -162.9(3) .
C6 C1 C7 O1 11.9(5) .
C6 C5 C8 O8 25.9(5) .
C4 C5 C8 O8 -154.5(3) .
C6 C5 C8 O9 -150.3(3) .
C4 C5 C8 O9 29.3(5) .
O3 C9 C10 C11 -96.8(4) .
O3 C9 C10 C15 93.3(4) .
C15 C10 C11 C12 -8.8(5) .
C9 C10 C11 C12 -179.8(3) .
C10 C11 C12 C13 0.9(6) .
C11 C12 C13 C14 -2.1(6) .
C11 C12 C13 C16 177.6(4) .
C12 C13 C14 C15 10.9(6) .
C16 C13 C14 C15 -168.8(4) .
C13 C14 C15 C10 -22.9(7) .
C11 C10 C15 C14 21.8(7) .
C9 C10 C15 C14 -167.4(5) .
C14 C13 C16 C17 -176.3(4) .
C12 C13 C16 C17 4.0(5) .
C14 C13 C16 C21 4.6(5) .
C12 C13 C16 C21 -175.1(4) .
C21 C16 C17 C18 -9.3(6) .
C13 C16 C17 C18 171.7(3) .
C16 C17 C18 C19 17.5(6) .
C17 C18 C19 C20 -16.8(6) .
C17 C18 C19 C22 168.7(4) .
C18 C19 C20 C21 7.7(5) .
C22 C19 C20 C21 -177.5(3) .
C17 C16 C21 C20 2.7(6) .
C13 C16 C21 C20 -178.3(3) .
C19 C20 C21 C16 -1.9(6) .
C20 C19 C22 O4 -100.2(4) .
C18 C19 C22 O4 73.9(4) .
C28 C23 C24 C25 -3.0(5) .
O4 C23 C24 C25 -178.7(3) .
C23 C24 C25 C26 1.7(5) .
C23 C24 C25 C29 178.7(3) .
C24 C25 C26 C27 -1.8(5) .
C29 C25 C26 C27 -178.9(3) .
C25 C26 C27 C28 3.2(5) .
C25 C26 C27 C30 179.5(3) .
O4 C23 C28 C27 179.7(3) .
C24 C23 C28 C27 4.6(5) .
C26 C27 C28 C23 -4.7(5) .
C30 C27 C28 C23 179.1(3) .
C26 C25 C29 O7 12.4(5) .
C24 C25 C29 O7 -164.7(3) .
C26 C25 C29 O10 -167.2(3) .
C24 C25 C29 O10 15.7(5) .
C26 C27 C30 O5 -177.8(3) .
C28 C27 C30 O5 -1.7(5) .
C26 C27 C30 O6 0.1(5) .
C28 C27 C30 O6 176.2(3) .
O2 C7 O1 Zn1 3.5(5) .
C1 C7 O1 Zn1 -175.5(2) .
O1 C7 O2 Zn2 58.4(4) .
C1 C7 O2 Zn2 -122.7(3) .
C2 C3 O3 C9 1.6(5) .
C4 C3 O3 C9 -177.9(3) .
C10 C9 O3 C3 177.1(3) .
C28 C23 O4 C22 2.5(5) .
C24 C23 O4 C22 177.8(3) .
C19 C22 O4 C23 -176.4(3) .
O5 C30 O6 Zn2 1.7(5) 3_566
C27 C30 O6 Zn2 -176.3(2) 3_566
O10 C29 O7 Zn2 -4.2(7) 1_354
C25 C29 O7 Zn2 176.3(3) 1_354
O9 C8 O8 Zn1 -41.3(6) 4_575
C5 C8 O8 Zn1 143.0(3) 4_575
O8 C8 O9 Zn2 -11.2(5) 4_575
C5 C8 O9 Zn2 164.6(2) 4_575
O7 C29 O10 Zn1 6.7(5) 1_354
C25 C29 O10 Zn1 -173.8(2) 1_354
C7 O1 Zn1 O10 11.7(3) 1_756
C7 O1 Zn1 O2W -176.5(2) .
C7 O1 Zn1 O1W 94.3(3) .
C7 O1 Zn1 O8 -87.0(3) 4_576
C7 O2 Zn2 O6 144.4(3) 3_566
C7 O2 Zn2 O9 16.5(3) 4_576
C7 O2 Zn2 O7 -110.2(3) 1_756
